data_2006137
loop_
_publ_author_name
'Ohba, Shigeru'
'Umehara, Misao'

_publ_section_title
;
 3-Acetonylbicyclo[6.3.0]undecane-2,6-dione, (I),
 7-Acetonyl-4,4-dimethylbicyclo[6.3.0]undecane-2,6-dione, (II),
 7,12-Dihydroxy-12-methyltetracyclo[8.2.1.0^1,5^.0^7,11^]tridecan-13-one
 Monohydrate, (III), and
 8,8-Dimethyltricyclo[9.3.0.0^2,6^]tetradec-5-ene-4,10-dione, (IV)
;
_journal_issue 5
_journal_name_full 'Acta Crystallographica Section C'
_journal_page_first 616
_journal_page_last 620
_journal_paper_doi 10.1107/S0108270196015661
_journal_volume 53
_journal_year 1997
_chemical_formula_moiety 'C16 H22 O2'
_chemical_formula_sum 'C16 H22 O2'
_chemical_formula_weight 246.35
_chemical_melting_point 461
_chemical_name_systematic ?
_space_group_crystal_system triclinic
_space_group_IT_number 2
_space_group_name_Hall '-P 1'
_space_group_name_H-M_alt 'P -1'
_atom_type_scat_source 'International Tables (1974)'
_cell_angle_alpha 94.120(10)
_cell_angle_beta 100.470(10)
_cell_angle_gamma 107.700(10)
_cell_formula_units_Z 2
_cell_length_a 8.689(2)
_cell_length_b 13.862(2)
_cell_length_c 5.9600(10)
_cell_measurement_reflns_used 25
_cell_measurement_temperature 296
_cell_measurement_theta_max 14.8
_cell_measurement_theta_min 13.5
_cell_volume 666.3(2)
_computing_cell_refinement 'AFC/MSC Diffractometer Control System'
_computing_data_collection 'AFC/MSC Diffractometer Control System (Rigaku Corporation, 1993)'
_computing_data_reduction 'local programs'
_computing_molecular_graphics CRYSTAN-GM
_computing_publication_material CRYSTAN-GM
_computing_structure_refinement CRYSTAN-GM
_computing_structure_solution 'CRYSTAN-GM (Edwards, Gilmore, Mackay & Stewart, 1995)'
_diffrn_ambient_temperature 296
_diffrn_measurement_device 'Rigaku AFC-5'
_diffrn_measurement_method \q-2\q
_diffrn_radiation_monochromator graphite
_diffrn_radiation_source xray_tube
_diffrn_radiation_type 'Mo K\a'
_diffrn_radiation_wavelength 0.71073
_diffrn_reflns_av_R_equivalents 0.012
_diffrn_reflns_limit_h_max 10
_diffrn_reflns_limit_h_min 0
_diffrn_reflns_limit_k_max 15
_diffrn_reflns_limit_k_min -16
_diffrn_reflns_limit_l_max 6
_diffrn_reflns_limit_l_min -7
_diffrn_reflns_number 2511
_diffrn_reflns_theta_max 25.0
_diffrn_reflns_theta_min 2.0
_diffrn_standards_decay_% 2.4
_diffrn_standards_interval_count 100
_diffrn_standards_number 3
_exptl_absorpt_coefficient_mu 0.079
_exptl_absorpt_correction_T_max 0.989
_exptl_absorpt_correction_T_min 0.985
_exptl_absorpt_correction_type analytical
_exptl_crystal_colour Colourless
_exptl_crystal_density_diffrn 1.228
_exptl_crystal_description prism
_exptl_crystal_F_000 268
_exptl_crystal_size_max 0.7
_exptl_crystal_size_mid 0.2
_exptl_crystal_size_min 0.15
_refine_diff_density_max 0.14
_refine_diff_density_min -0.18
_refine_ls_extinction_method none
_refine_ls_goodness_of_fit_obs 0.969
_refine_ls_hydrogen_treatment refall
_refine_ls_matrix_type full
_refine_ls_number_parameters 251
_refine_ls_number_reflns 1720
_refine_ls_R_factor_obs .0439
_refine_ls_shift/esd_max 0.02
_refine_ls_shift/esd_mean 0.0039
_refine_ls_structure_factor_coef F
_refine_ls_weighting_details 'w = 1/[\s^2^(F) + 0.000225F^2^]'
_refine_ls_weighting_scheme calc
_refine_ls_wR_factor_obs .0406
_reflns_number_observed 1720
_reflns_number_total 2345
_reflns_observed_criterion '|F~o~| > 3\s(|F~o~|)'
_cod_data_source_file oa1017.cif
_cod_data_source_block me2585
_cod_depositor_comments
;
 Updating space group information and adding the symmetry operation list.

 Antanas Vaitkus,
 2018-06-14

The following automatic conversions were performed:
'_symmetry_cell_setting' value 'Triclinic' changed to 'triclinic'
according to '/home/saulius/struct/CIF-dictionaries/cif_core.dic'
dictionary named 'cif_core.dic' version 2.4.1 from 2010-06-29.

Automatic conversion script
Id: cif_fix_enum 1527 2010-12-29 10:47:43Z saulius 

The following automatic conversions were performed:

'_atom_site_thermal_displace_type' tag value 'Uij' was replaced with
'Uani' value 18 times.

Automatic conversion script
Id: cif_fix_values 1646 2011-03-28 12:23:43Z adriana 

The following automatic conversions were performed:

'_symmetry_cell_setting' value 'Triclinic' changed to 'triclinic'
according to /home/saulius/struct/CIF-dictionaries/cif_core.dic
dictionary named 'cif_core.dic' version 2.4.1 from 2010-06-29.

Automatic conversion script
Id: cif_fix_values 1715 2011-07-08 13:25:40Z adriana 

The following automatic conversions were performed:

'_refine_ls_weighting_scheme' value 'calc w = 1/[\s^2^(F) +
0.000225F^2^]' was changed to 'calc'. New tag
'_refine_ls_weighting_details' was created. The value of the new tag
was set to 'w = 1/[\s^2^(F) + 0.000225F^2^]'.

Automatic conversion script
Id: cif_fix_values 3143 2015-03-26 13:38:13Z robertas 
;
_cod_database_code 2006137

loop_
_space_group_symop_id
_space_group_symop_operation_xyz
1 x,y,z
2 -x,-y,-z

loop_
_atom_site_aniso_label
_atom_site_aniso_U_11
_atom_site_aniso_U_22
_atom_site_aniso_U_33
_atom_site_aniso_U_12
_atom_site_aniso_U_13
_atom_site_aniso_U_23
C1 .0370(6) .0348(6) .0380(6) .0095(5) .0093(5) .0022(5)
C2 .0378(6) .0345(6) .0407(6) .0015(5) .0093(5) .0049(5)
C3 .0472(7) .0293(6) .0354(6) .0066(5) .0076(5) .0046(5)
C4 .0435(6) .0361(6) .0332(6) .0121(5) .0050(5) .0058(4)
C5 .0351(6) .0401(6) .0339(6) .0107(5) .0058(5) .0061(5)
C6 .0276(5) .0307(5) .0346(6) .0016(4) .0049(4) .0058(4)
C7 .0370(6) .0323(5) .0324(6) .0069(5) .0067(5) .0081(4)
C8 .0372(6) .0326(5) .0322(6) .0108(5) .0047(5) .0048(4)
C9 .0500(7) .0503(8) .0459(7) .0134(6) -.0042(6) .0123(6)
C10 .0431(7) .0607(8) .0487(8) .0212(6) -.0018(6) .0002(6)
C11 .0373(7) .0593(8) .0618(8) .0010(6) .0003(6) .0054(7)
C12 .0449(7) .0322(6) .0518(7) .0109(5) .0062(6) .0029(5)
C13 .0456(7) .0342(6) .0410(6) .0019(5) .0115(5) -.0003(5)
C14 .0406(6) .0395(6) .0332(6) .0071(5) .0016(5) .0049(5)
C15 .0599(9) .0517(8) .0383(7) .0108(7) .0052(6) .0145(6)
C16 .0578(8) .0437(7) .0581(9) .0227(6) .0104(7) .0106(6)
O17 .0795(6) .0620(5) .0654(6) .0274(5) .0421(5) .0296(4)
O18 .0800(6) .0510(5) .0482(5) .0179(4) .0128(4) -.0096(4)

loop_
_atom_site_label
_atom_site_fract_x
_atom_site_fract_y
_atom_site_fract_z
_atom_site_U_iso_or_equiv
_atom_site_thermal_displace_type
_atom_site_occupancy
C1 -.04083(12) .24255(8) .2481(2) .0380(10) Uani 1.000
C2 .01024(12) .16465(7) .3797(2) .0400(10) Uani 1.000
C3 .11703(13) .10951(8) .2924(2) .0390(10) Uani 1.000
C4 .30209(12) .14904(7) .4158(2) .0380(10) Uani 1.000
C5 .39428(13) .25789(8) .3673(2) .0370(10) Uani 1.000
C6 .33715(11) .34454(7) .4399(2) .0330(10) Uani 1.000
C7 .23479(12) .38811(7) .2664(2) .0350(10) Uani 1.000
C8 .07992(12) .30756(7) .1179(2) .0340(10) Uani 1.000
C9 -.02984(15) .35024(9) -.0508(2) .0500(10) Uani 1.000
C10 -.20178(15) .27086(10) -.1041(2) .0520(10) Uani 1.000
C11 -.19339(16) .18979(10) .0521(2) .0570(10) Uani 1.000
C12 .20478(15) .47329(8) .4133(2) .0440(10) Uani 1.000
C13 .30665(13) .48058(8) .6521(2) .0440(10) Uani 1.000
C14 .37547(13) .39724(8) .6501(2) .0400(10) Uani 1.000
C15 .31923(18) .14591(10) .6762(2) .0510(10) Uani 1.000
C16 .38490(17) .07685(10) .3217(2) .0520(10) Uani 1.000
O17 -.04126(11) .14294(6) .55340(10) .0640(10) Uani 1.000
O18 .32683(10) .54594(6) .81280(10) .0630(10) Uani 1.000
H1 -.0718(10) .2847(7) .3534(15) .028 Uiso 1.000
H3A .1103(12) .1108(7) .1230(18) .042 Uiso 1.000
H3B .0706(12) .0366(8) .3153(16) .042 Uiso 1.000
H5A .5144(12) .2742(6) .4418(15) .031 Uiso 1.000
H5B .3941(11) .2534(7) .2022(17) .038 Uiso 1.000
H7 .3090(11) .4196(7) .1654(15) .032 Uiso 1.000
H8 .1195(10) .2610(7) .0353(15) .029 Uiso 1.000
H9A -.0320(14) .4165(9) .017(2) .067 Uiso 1.000
H9B .0143(15) .3636(9) -.184(2) .076 Uiso 1.000
H10A -.2808(16) .3021(9) -.080(2) .070 Uiso 1.000
H10B -.2357(15) .2400(9) -.264(2) .075 Uiso 1.000
H11A -.2893(16) .1648(9) .109(2) .075 Uiso 1.000
H11B -.1748(15) .1277(10) -.036(2) .083 Uiso 1.000
H12A .0926(14) .4567(8) .4216(17) .048 Uiso 1.000
H12B .2395(12) .5409(8) .3511(17) .044 Uiso 1.000
H14 .4434(12) .3874(7) .7811(17) .041 Uiso 1.000
H15A .4392(15) .1675(8) .7498(19) .062 Uiso 1.000
H15B .2666(14) .1924(9) .748(2) .061 Uiso 1.000
H15C .2657(14) .0780(9) .7058(19) .064 Uiso 1.000
H16A .3352(13) .0061(9) .3473(18) .057 Uiso 1.000
H16B .5081(15) .0997(8) .3907(19) .062 Uiso 1.000
H16C .3730(14) .0736(8) .152(2) .063 Uiso 1.000

loop_
_geom_angle_atom_site_label_1
_geom_angle_atom_site_label_2
_geom_angle_atom_site_label_3
_geom_angle
_geom_angle_publ_flag
C2 C1 C8 118.30(10) yes
C2 C1 C11 110.60(10) yes
C8 C1 C11 101.70(10) yes
C1 C2 C3 120.50(10) yes
C1 C2 O17 119.60(10) yes
C3 C2 O17 119.80(10) yes
C2 C3 C4 115.30(10) yes
C3 C4 C5 113.00(10) yes
C3 C4 C15 110.20(10) yes
C3 C4 C16 107.40(10) yes
C5 C4 C15 110.60(10) yes
C5 C4 C16 107.10(10) yes
C15 C4 C16 108.40(10) yes
C4 C5 C6 118.60(10) yes
C5 C6 C7 121.30(10) yes
C5 C6 C14 126.90(10) yes
C7 C6 C14 111.70(10) yes
C6 C7 C8 113.90(10) yes
C6 C7 C12 103.60(10) yes
C8 C7 C12 116.00(10) yes
C1 C8 C7 116.10(10) yes
C1 C8 C9 103.30(10) yes
C7 C8 C9 114.90(10) yes
C8 C9 C10 106.10(10) yes
C9 C10 C11 106.3(2) yes
C1 C11 C10 104.90(10) yes
C7 C12 C13 105.60(10) yes
C12 C13 C14 107.30(10) yes
C12 C13 O18 125.20(10) yes
C14 C13 O18 127.50(10) yes
C6 C14 C13 111.40(10) yes
C2 C1 H1 107.1(6) ?
C8 C1 H1 110.9(6) ?
C11 C1 H1 107.9(6) ?
C2 C3 H3A 111.3(6) ?
C2 C3 H3B 106.5(6) ?
C4 C3 H3A 108.2(6) ?
C4 C3 H3B 108.1(6) ?
H3A C3 H3B 107.1(8) ?
C4 C5 H5A 107.2(5) ?
C4 C5 H5B 107.3(6) ?
C6 C5 H5A 108.9(5) ?
C6 C5 H5B 110.4(6) ?
H5A C5 H5B 103.4(8) ?
C6 C7 H7 105.3(6) ?
C8 C7 H7 108.8(6) ?
C12 C7 H7 108.7(6) ?
C1 C8 H8 106.2(6) ?
C7 C8 H8 105.7(6) ?
C9 C8 H8 110.3(6) ?
C8 C9 H9A 111.0(7) ?
C8 C9 H9B 110.4(8) ?
C10 C9 H9A 111.1(7) ?
C10 C9 H9B 113.0(8) ?
H9A C9 H9B 105.3(11) ?
C9 C10 H10A 110.0(8) ?
C9 C10 H10B 112.2(8) ?
C11 C10 H10A 112.5(8) ?
C11 C10 H10B 110.1(8) ?
H10A C10 H10B 105.8(11) ?
C1 C11 H11A 111.6(8) ?
C1 C11 H11B 109.1(7) ?
C10 C11 H11A 113.0(8) ?
C10 C11 H11B 110.5(8) ?
H11A C11 H11B 107.7(11) ?
C7 C12 H12A 111.3(7) ?
C7 C12 H12B 111.8(6) ?
C13 C12 H12A 108.6(7) ?
C13 C12 H12B 110.6(6) ?
H12A C12 H12B 108.8(9) ?
C6 C14 H14 126.8(7) ?
C13 C14 H14 121.7(6) ?
C4 C15 H15A 108.5(7) ?
C4 C15 H15B 111.8(7) ?
C4 C15 H15C 110.4(7) ?
H15A C15 H15B 109.4(10) ?
H15A C15 H15C 109.5(10) ?
H15B C15 H15C 107.3(10) ?
C4 C16 H16A 112.6(7) ?
C4 C16 H16B 111.8(7) ?
C4 C16 H16C 111.8(7) ?
H16A C16 H16B 108.8(9) ?
H16A C16 H16C 104.8(9) ?
H16B C16 H16C 106.6(10) ?

loop_
_geom_bond_atom_site_label_1
_geom_bond_atom_site_label_2
_geom_bond_site_symmetry_1
_geom_bond_site_symmetry_2
_geom_bond_distance
_geom_bond_publ_flag
C1 C2 . . 1.505(2) yes
C1 C8 . . 1.529(2) yes
C1 C11 . . 1.543(2) yes
C2 C3 . . 1.505(2) yes
C2 O17 . . 1.222(2) yes
C3 C4 . . 1.550(2) yes
C4 C5 . . 1.554(2) yes
C4 C15 . . 1.537(2) yes
C4 C16 . . 1.529(2) yes
C5 C6 . . 1.498(2) yes
C6 C7 . . 1.519(2) yes
C6 C14 . . 1.335(2) yes
C7 C8 . . 1.534(2) yes
C7 C12 . . 1.533(2) yes
C8 C9 . . 1.533(2) yes
C9 C10 . . 1.524(2) yes
C10 C11 . . 1.520(2) yes
C12 C13 . . 1.512(2) yes
C13 C14 . . 1.454(2) yes
C13 O18 . . 1.219(2) yes
C1 H1 . . .956(9) ?
C3 H3A . . 1.003(11) ?
C3 H3B . . .997(11) ?
C5 H5A . . 1.006(10) ?
C5 H5B . . .981(11) ?
C7 H7 . . .988(10) ?
C8 H8 . . .962(9) ?
C9 H9A . . .984(13) ?
C9 H9B . . .950(14) ?
C10 H10A . . .942(13) ?
C10 H10B . . .971(13) ?
C11 H11A . . .934(13) ?
C11 H11B . . 1.046(13) ?
C12 H12A . . .942(12) ?
C12 H12B . . 1.013(11) ?
C14 H14 . . .934(10) ?
C15 H15A . . .997(13) ?
C15 H15B . . 1.008(12) ?
C15 H15C . . .959(13) ?
C16 H16A . . .980(12) ?
C16 H16B . . 1.015(13) ?
C16 H16C . . .997(13) ?
